data_4116930
loop_
_publ_author_name
'Dani\"el S. van Es'
'Arne Egberts'
'Stephen Nkrumah'
'Hans de Nijs'
'Willem H. de Wolf'
'Friedrich Bickelhaupt'
'Nora Veldman'
'Anthony L. Spek'

_publ_section_title
;
 8,11-Dichloro-N-tosyl-3-aza[5]metacyclophane: A Highly Strained Aromatic
 System
;
_journal_name_full 'Journal of the American Chemical Society'
_journal_page_first 615
_journal_page_last 616
_journal_paper_doi 10.1021/ja9634987
_journal_volume 119
_journal_year 1997
_chemical_formula_sum 'C17 H17 Cl2 N O2 S'
_chemical_formula_weight 1481.10
_chemical_name_systematic
; 
 ? 
;
_space_group_IT_number 19
_symmetry_cell_setting orthorhombic
_symmetry_space_group_name_Hall 'P 2ac 2ab'
_symmetry_space_group_name_H-M 'P 21 21 21'
_atom_sites_solution_hydrogens geom
_atom_sites_solution_primary direct
_atom_sites_solution_secondary difmap
_audit_creation_method SHELXL
_cell_angle_alpha 90.00
_cell_angle_beta 90.00
_cell_angle_gamma 90.00
_cell_formula_units_Z 4
_cell_length_a 6.7855(5)
_cell_length_b 10.5456(4)
_cell_length_c 23.4215(13)
_cell_measurement_temperature 150(2)
_cell_volume 1675.98(17)
_computing_structure_refinement 'SHELXL-93 (Sheldrick, 1993)'
_computing_structure_solution 'SHELXS-86 (Sheldrick, 1990)'
_diffrn_ambient_temperature 150(2)
_diffrn_radiation_monochromator graphite
_diffrn_radiation_source 'fine-focus sealed tube'
_diffrn_radiation_type MoKa
_diffrn_radiation_wavelength 0.71073
_diffrn_reflns_av_R_equivalents 0.0445
_diffrn_reflns_av_sigmaI/netI 0.0695
_diffrn_reflns_limit_h_max 0
_diffrn_reflns_limit_h_min -8
_diffrn_reflns_limit_k_max 10
_diffrn_reflns_limit_k_min -13
_diffrn_reflns_limit_l_max 30
_diffrn_reflns_limit_l_min -30
_diffrn_reflns_number 5905
_diffrn_reflns_theta_max 27.47
_diffrn_reflns_theta_min 1.74
_exptl_absorpt_coefficient_mu 0.520
_exptl_crystal_density_diffrn 1.467
_exptl_crystal_F_000 768
_refine_diff_density_max 0.293
_refine_diff_density_min -0.365
_refine_diff_density_rms 0.056
_refine_ls_abs_structure_details 'Flack H D (1983), Acta Cryst. A39, 876-881'
_refine_ls_abs_structure_Flack -0.03(8)
_refine_ls_extinction_method none
_refine_ls_goodness_of_fit_all 1.028
_refine_ls_goodness_of_fit_obs 1.083
_refine_ls_matrix_type full
_refine_ls_number_parameters 209
_refine_ls_number_reflns 3836
_refine_ls_number_restraints 0
_refine_ls_restrained_S_all 1.030
_refine_ls_restrained_S_obs 1.083
_refine_ls_R_factor_all 0.0722
_refine_ls_R_factor_obs 0.0478
_refine_ls_shift/esd_max 0.005
_refine_ls_shift/esd_mean 0.000
_refine_ls_structure_factor_coef Fsqd
_refine_ls_weighting_details 'w=1/[s^2^(Fo^2^)+( 0.0260P)^2^+0.5593P] where P=(Fo^2^+2Fc^2^)/3'
_refine_ls_weighting_scheme calc
_refine_ls_wR_factor_all 0.0944
_refine_ls_wR_factor_obs 0.0870
_reflns_number_observed 2991
_reflns_number_total 3837
_reflns_observed_criterion >2sigma(I)
_cod_data_source_file ja9634987.cif
_cod_data_source_block s1131b
_cod_depositor_comments
;
The following automatic conversions were performed:

'_refine_ls_weighting_scheme' value 'calc w=1/[s^2^(Fo^2^)+(
0.0260P)^2^+0.5593P] where P=(Fo^2^+2Fc^2^)/3' was changed to 'calc'.
New tag '_refine_ls_weighting_details' was created. The value of the
new tag was set to 'w=1/[s^2^(Fo^2^)+( 0.0260P)^2^+0.5593P] where
P=(Fo^2^+2Fc^2^)/3'.

Automatic conversion script
Id: cif_fix_values 3143 2015-03-26 13:38:13Z robertas 
;
_cod_original_cell_volume 1676.0(2)
_cod_database_code 4116930

loop_
_symmetry_equiv_pos_as_xyz
'x, y, z'
'x+1/2, -y+1/2, -z'
'-x, y+1/2, -z+1/2'
'-x+1/2, -y, z+1/2'

loop_
_atom_site_aniso_label
_atom_site_aniso_U_11
_atom_site_aniso_U_22
_atom_site_aniso_U_33
_atom_site_aniso_U_23
_atom_site_aniso_U_13
_atom_site_aniso_U_12
Cl1 0.0338(4) 0.0237(4) 0.0546(5) -0.0063(4) -0.0047(4) 0.0120(3)
Cl2 0.0895(8) 0.0514(6) 0.0509(6) 0.0159(5) -0.0120(6) 0.0047(6)
S1 0.0305(4) 0.0180(3) 0.0379(4) -0.0004(3) -0.0073(4) 0.0020(3)
O1 0.0525(14) 0.0200(10) 0.0490(14) 0.0029(11) -0.0078(12) -0.0027(10)
O2 0.0295(11) 0.0365(12) 0.0482(13) -0.0022(12) -0.0143(11) 0.0100(10)
N1 0.0188(13) 0.0191(12) 0.0301(13) -0.0016(10) -0.0059(10) 0.0010(10)
C1 0.027(2) 0.0223(14) 0.031(2) -0.0062(13) 0.0015(12) 0.0049(14)
C2 0.022(2) 0.033(2) 0.036(2) -0.0030(14) 0.0077(14) -0.0020(14)
C3 0.041(2) 0.029(2) 0.040(2) -0.0001(14) 0.012(2) -0.006(2)
C4 0.048(2) 0.031(2) 0.031(2) -0.0031(14) -0.002(2) 0.006(2)
C5 0.032(2) 0.032(2) 0.036(2) -0.0099(15) -0.0072(15) 0.0054(15)
C6 0.0248(15) 0.0216(14) 0.032(2) -0.0106(13) -0.0019(13) 0.0011(14)
C7 0.0223(14) 0.0263(14) 0.040(2) -0.0058(14) -0.0036(15) -0.0036(11)
C8 0.018(2) 0.028(2) 0.035(2) -0.0057(14) -0.0016(13) 0.0001(14)
C9 0.0251(15) 0.0198(14) 0.034(2) -0.0029(12) -0.0050(14) -0.0009(13)
C10 0.0183(15) 0.030(2) 0.046(2) -0.0039(14) -0.0026(13) -0.0044(13)
C11 0.034(2) 0.0214(15) 0.027(2) 0.0075(12) -0.0023(14) 0.0017(13)
C12 0.043(2) 0.041(2) 0.036(2) 0.009(2) 0.002(2) -0.003(2)
C13 0.047(2) 0.056(2) 0.042(2) 0.016(2) 0.012(2) 0.011(2)
C14 0.079(3) 0.030(2) 0.036(2) 0.011(2) 0.014(2) 0.015(2)
C15 0.077(3) 0.025(2) 0.030(2) 0.0020(14) -0.003(2) -0.002(2)
C16 0.044(2) 0.028(2) 0.033(2) 0.0059(14) -0.0071(15) -0.004(2)
C17 0.136(5) 0.042(2) 0.060(3) 0.007(2) 0.042(3) 0.025(3)

loop_
_atom_site_label
_atom_site_type_symbol
_atom_site_fract_x
_atom_site_fract_y
_atom_site_fract_z
_atom_site_U_iso_or_equiv
_atom_site_thermal_displace_type
_atom_site_occupancy
_atom_site_calc_flag
_atom_site_refinement_flags
Cl1 Cl 0.86148(11) -0.03176(7) 0.18191(4) 0.0374(2) Uani 1 d .
Cl2 Cl 0.5610(2) 0.38436(10) 0.02140(4) 0.0639(3) Uani 1 d .
S1 S 0.71239(11) 0.09632(7) 0.31213(3) 0.0288(2) Uani 1 d .
O1 O 0.6046(3) -0.0205(2) 0.31091(10) 0.0405(6) Uani 1 d .
O2 O 0.9222(3) 0.0955(2) 0.31812(10) 0.0381(5) Uani 1 d .
N1 N 0.6620(3) 0.1713(2) 0.25304(10) 0.0227(5) Uani 1 d .
C1 C 0.7619(4) 0.0999(3) 0.14775(12) 0.0270(7) Uani 1 d .
C2 C 0.8694(4) 0.2128(3) 0.14388(13) 0.0301(7) Uani 1 d .
C3 C 0.8075(5) 0.3009(3) 0.10385(14) 0.0367(8) Uani 1 d .
H3 H 0.8857(5) 0.3733(3) 0.09564(14) 0.044 Uiso 1 calc R
C4 C 0.6318(5) 0.2821(3) 0.07624(14) 0.0368(8) Uani 1 d .
C5 C 0.4994(5) 0.1937(3) 0.09598(14) 0.0332(7) Uani 1 d .
H5 H 0.3673(5) 0.1936(3) 0.08260(14) 0.040 Uiso 1 calc R
C6 C 0.5611(4) 0.1047(3) 0.13562(12) 0.0263(6) Uani 1 d .
C7 C 0.4315(4) 0.0583(3) 0.18284(13) 0.0294(7) Uani 1 d .
H7A H 0.4739(4) -0.0266(3) 0.19611(13) 0.035 Uiso 1 calc R
H7B H 0.2924(4) 0.0534(3) 0.17022(13) 0.035 Uiso 1 calc R
C8 C 0.4569(4) 0.1589(3) 0.23090(13) 0.0271(7) Uani 1 d .
H8A H 0.4139(4) 0.2424(3) 0.21606(13) 0.033 Uiso 1 calc R
H8B H 0.3689(4) 0.1364(3) 0.26304(13) 0.033 Uiso 1 calc R
C9 C 0.7880(4) 0.2823(3) 0.23900(12) 0.0264(6) Uani 1 d .
H9A H 0.8395(4) 0.3185(3) 0.27504(12) 0.032 Uiso 1 calc R
H9B H 0.7049(4) 0.3478(3) 0.22068(12) 0.032 Uiso 1 calc R
C10 C 0.9657(4) 0.2528(3) 0.19885(13) 0.0313(7) Uani 1 d .
H10A H 1.0486(4) 0.3290(3) 0.19314(13) 0.038 Uiso 1 calc R
H10B H 1.0482(4) 0.1837(3) 0.21462(13) 0.038 Uiso 1 calc R
C11 C 0.6170(5) 0.1897(3) 0.36774(12) 0.0275(7) Uani 1 d .
C12 C 0.4235(5) 0.1726(3) 0.38538(14) 0.0400(8) Uani 1 d .
H12 H 0.3438(5) 0.1082(3) 0.36889(14) 0.048 Uiso 1 calc R
C13 C 0.3489(6) 0.2515(4) 0.4276(2) 0.0483(10) Uani 1 d .
H13 H 0.2165(6) 0.2406(4) 0.4399(2) 0.058 Uiso 1 calc R
C14 C 0.4620(6) 0.3451(3) 0.45218(14) 0.0485(10) Uani 1 d .
C15 C 0.6538(6) 0.3594(3) 0.43468(13) 0.0438(9) Uani 1 d .
H15 H 0.7334(6) 0.4232(3) 0.45159(13) 0.053 Uiso 1 calc R
C16 C 0.7331(5) 0.2818(3) 0.39261(13) 0.0348(8) Uani 1 d .
H16 H 0.8663(5) 0.2921(3) 0.38104(13) 0.042 Uiso 1 calc R
C17 C 0.3770(8) 0.4315(4) 0.4975(2) 0.079(2) Uani 1 d .
H17A H 0.4708(23) 0.4395(26) 0.5291(7) 0.119 Uiso 1 calc R
H17B H 0.2531(27) 0.3957(17) 0.5117(11) 0.119 Uiso 1 calc R
H17C H 0.3519(49) 0.5154(11) 0.4810(4) 0.119 Uiso 1 calc R

loop_
_atom_type_symbol
_atom_type_description
_atom_type_scat_dispersion_real
_atom_type_scat_dispersion_imag
_atom_type_scat_source
C C 0.0033 0.0016 'International Tables Vol C Tables 4.2.6.8 and 6.1.1.4'
H H 0.0000 0.0000 'International Tables Vol C Tables 4.2.6.8 and 6.1.1.4'
Cl Cl 0.1484 0.1585 'International Tables Vol C Tables 4.2.6.8 and 6.1.1.4'
N N 0.0061 0.0033 'International Tables Vol C Tables 4.2.6.8 and 6.1.1.4'
O O 0.0106 0.0060 'International Tables Vol C Tables 4.2.6.8 and 6.1.1.4'
S S 0.1246 0.1234 'International Tables Vol C Tables 4.2.6.8 and 6.1.1.4'

loop_
_geom_angle_atom_site_label_1
_geom_angle_atom_site_label_2
_geom_angle_atom_site_label_3
_geom_angle
O2 S1 O1 120.31(13)
O2 S1 N1 107.16(14)
O1 S1 N1 107.02(13)
O2 S1 C11 107.32(15)
O1 S1 C11 107.97(14)
N1 S1 C11 106.28(13)
C9 N1 C8 121.9(2)
C9 N1 S1 116.7(2)
C8 N1 S1 116.7(2)
C6 C1 C2 117.8(3)
C6 C1 Cl1 120.2(2)
C2 C1 Cl1 120.4(2)
C3 C2 C1 117.1(3)
C3 C2 C10 121.5(3)
C1 C2 C10 114.2(3)
C4 C3 C2 119.1(3)
C3 C4 C5 120.5(3)
C3 C4 Cl2 119.8(3)
C5 C4 Cl2 119.2(3)
C4 C5 C6 119.2(3)
C5 C6 C1 117.2(3)
C5 C6 C7 122.6(3)
C1 C6 C7 114.4(3)
C6 C7 C8 104.3(2)
N1 C8 C7 114.5(2)
N1 C9 C10 114.9(2)
C2 C10 C9 103.7(2)
C16 C11 C12 120.4(3)
C16 C11 S1 119.8(2)
C12 C11 S1 119.8(3)
C13 C12 C11 118.6(4)
C14 C13 C12 121.6(4)
C15 C14 C13 118.9(3)
C15 C14 C17 120.3(4)
C13 C14 C17 120.9(4)
C14 C15 C16 120.9(4)
C11 C16 C15 119.5(3)

loop_
_geom_bond_atom_site_label_1
_geom_bond_atom_site_label_2
_geom_bond_distance
Cl2 C4 1.744(3)
Cl1 C1 1.739(3)
S1 O2 1.430(2)
S1 O1 1.433(2)
S1 N1 1.630(2)
S1 C11 1.757(3)
N1 C9 1.487(4)
N1 C8 1.491(3)
C1 C6 1.392(4)
C1 C2 1.399(4)
C2 C3 1.385(4)
C2 C10 1.504(4)
C3 C4 1.371(5)
C4 C5 1.375(4)
C5 C6 1.385(4)
C6 C7 1.496(4)
C7 C8 1.557(4)
C9 C10 1.560(4)
C11 C16 1.380(4)
C11 C12 1.388(4)
C12 C13 1.388(5)
C13 C14 1.376(5)
C14 C15 1.373(5)
C14 C17 1.513(5)
C15 C16 1.389(4)

loop_
_cod_related_entry_id
_cod_related_entry_database
_cod_related_entry_code
1 ChemSpider 9328006
